data_2214627
loop_
_publ_author_name
'Qian, Bao-Hua'
'Liu, Wei-Wei'
'Hu, Hong-Wen'

_publ_section_title
;
 (<i>Z</i>)-3-(1<i>H</i>-Indol-3-yl)-2-(4-nitrophenyl)acrylonitrile
;
_journal_coeditor_code DN2224
_journal_issue 8
_journal_name_full 'Acta Crystallographica Section E'
_journal_page_first o3627
_journal_page_last o3627
_journal_paper_doi 10.1107/S160053680703632X
_journal_volume 63
_journal_year 2007
_chemical_formula_iupac 'C17 H11 N3 O2'
_chemical_formula_moiety 'C17 H11 N3 O2'
_chemical_formula_sum 'C17 H11 N3 O2'
_chemical_formula_weight 289.29
_chemical_name_systematic
;
(Z)-3-(1H-Indol-3-yl)2-(4-nitrophenyl)acrylonitrile
;
_space_group_IT_number 14
_symmetry_cell_setting monoclinic
_symmetry_space_group_name_Hall '-P 2ybc'
_symmetry_space_group_name_H-M 'P 1 21/c 1'
_atom_sites_solution_hydrogens geom
_atom_sites_solution_primary direct
_atom_sites_solution_secondary difmap
_audit_creation_method SHELXL-97
_cell_angle_alpha 90.00
_cell_angle_beta 92.329(2)
_cell_angle_gamma 90.00
_cell_formula_units_Z 4
_cell_length_a 7.6534(7)
_cell_length_b 12.7131(14)
_cell_length_c 14.3741(19)
_cell_measurement_reflns_used 1699
_cell_measurement_temperature 298(2)
_cell_measurement_theta_max 25.78
_cell_measurement_theta_min 2.664
_cell_volume 1397.4(3)
_computing_cell_refinement 'SAINT (Bruker, 2000)'
_computing_data_collection 'SMART (Bruker, 2000)'
_computing_data_reduction SAINT
_computing_molecular_graphics 'SHELXTL (Bruker, 2000) and PLATON (Spek, 2003)'
_computing_publication_material SHELXTL
_computing_structure_refinement 'SHELXL97 (Sheldrick, 1997)'
_computing_structure_solution 'SHELXS97 (Sheldrick, 1997)'
_diffrn_ambient_temperature 298(2)
_diffrn_measured_fraction_theta_full 0.998
_diffrn_measured_fraction_theta_max 0.998
_diffrn_measurement_device_type 'Bruker SMART CCD area-detector'
_diffrn_measurement_method '\f and \w'
_diffrn_radiation_monochromator graphite
_diffrn_radiation_source 'fine-focus sealed tube'
_diffrn_radiation_type MoK\a
_diffrn_radiation_wavelength 0.71073
_diffrn_reflns_av_R_equivalents 0.0393
_diffrn_reflns_av_sigmaI/netI 0.0478
_diffrn_reflns_limit_h_max 7
_diffrn_reflns_limit_h_min -9
_diffrn_reflns_limit_k_max 15
_diffrn_reflns_limit_k_min -15
_diffrn_reflns_limit_l_max 17
_diffrn_reflns_limit_l_min -15
_diffrn_reflns_number 6876
_diffrn_reflns_theta_full 25.01
_diffrn_reflns_theta_max 25.01
_diffrn_reflns_theta_min 2.14
_exptl_absorpt_coefficient_mu 0.093
_exptl_absorpt_correction_T_max 0.9627
_exptl_absorpt_correction_T_min 0.9548
_exptl_absorpt_correction_type multi-scan
_exptl_absorpt_process_details '(SADABS; Bruker, 2000)'
_exptl_crystal_colour orange-red
_exptl_crystal_density_diffrn 1.375
_exptl_crystal_density_method 'not measured'
_exptl_crystal_description block
_exptl_crystal_F_000 600
_exptl_crystal_size_max 0.50
_exptl_crystal_size_mid 0.49
_exptl_crystal_size_min 0.41
_refine_diff_density_max 0.156
_refine_diff_density_min -0.182
_refine_ls_extinction_method none
_refine_ls_goodness_of_fit_ref 1.029
_refine_ls_hydrogen_treatment constr
_refine_ls_matrix_type full
_refine_ls_number_parameters 199
_refine_ls_number_reflns 2457
_refine_ls_number_restraints 0
_refine_ls_restrained_S_all 1.029
_refine_ls_R_factor_all 0.0901
_refine_ls_R_factor_gt 0.0454
_refine_ls_shift/su_max 0.000
_refine_ls_shift/su_mean 0.000
_refine_ls_structure_factor_coef Fsqd
_refine_ls_weighting_details 'calc w=1/[\s^2^(Fo^2^)+(0.0484P)^2^+0.4261P] where P=(Fo^2^+2Fc^2^)/3'
_refine_ls_weighting_scheme calc
_refine_ls_wR_factor_gt 0.1000
_refine_ls_wR_factor_ref 0.1274
_reflns_number_gt 1469
_reflns_number_total 2457
_reflns_threshold_expression I>2\s(I)
_cod_data_source_file dn2224.cif
_cod_data_source_block I
_cod_original_sg_symbol_H-M 'P 21/c'
_cod_database_code 2214627
_cod_database_fobs_code 2214627

loop_
_symmetry_equiv_pos_as_xyz
'x, y, z'
'-x, y+1/2, -z+1/2'
'-x, -y, -z'
'x, -y-1/2, z-1/2'

loop_
_atom_site_type_symbol
_atom_site_label
_atom_site_fract_x
_atom_site_fract_y
_atom_site_fract_z
_atom_site_U_iso_or_equiv
_atom_site_adp_type
_atom_site_calc_flag
_atom_site_refinement_flags
_atom_site_occupancy
N N1 0.1143(3) 0.27266(15) 0.69809(13) 0.0527(6) Uani d . 1
H H1 0.0764 0.2570 0.7518 0.063 Uiso calc R 1
N N2 0.0515(3) 0.63722(16) 0.65436(15) 0.0609(6) Uani d . 1
N N3 0.4362(3) 0.85849(16) 0.25503(15) 0.0540(6) Uani d . 1
O O1 0.4104(3) 0.95193(13) 0.27196(13) 0.0740(6) Uani d . 1
O O2 0.5065(3) 0.82885(14) 0.18492(13) 0.0743(6) Uani d . 1
C C1 0.1351(3) 0.37147(17) 0.66547(17) 0.0500(6) Uani d . 1
H H1A 0.1104 0.4327 0.6979 0.060 Uiso calc R 1
C C2 0.1985(3) 0.36808(16) 0.57694(15) 0.0389(5) Uani d . 1
C C3 0.2169(3) 0.25839(17) 0.55554(15) 0.0420(6) Uani d . 1
C C4 0.1630(3) 0.20133(17) 0.63242(16) 0.0467(6) Uani d . 1
C C5 0.1642(4) 0.09230(19) 0.6352(2) 0.0669(8) Uani d . 1
H H5 0.1279 0.0554 0.6868 0.080 Uiso calc R 1
C C6 0.2209(5) 0.0420(2) 0.5588(2) 0.0973(12) Uani d . 1
H H6 0.2240 -0.0311 0.5585 0.117 Uiso calc R 1
C C7 0.2747(5) 0.0964(2) 0.4807(2) 0.0980(12) Uani d . 1
H H7 0.3126 0.0591 0.4296 0.118 Uiso calc R 1
C C8 0.2723(4) 0.20418(19) 0.47815(19) 0.0642(8) Uani d . 1
H H8 0.3071 0.2403 0.4257 0.077 Uiso calc R 1
C C9 0.2462(3) 0.45127(16) 0.51569(15) 0.0394(6) Uani d . 1
H H9 0.3063 0.4293 0.4642 0.047 Uiso calc R 1
C C10 0.2191(3) 0.55609(16) 0.51992(14) 0.0373(5) Uani d . 1
C C11 0.1267(3) 0.59945(17) 0.59569(16) 0.0425(6) Uani d . 1
C C12 0.2753(3) 0.63297(15) 0.45012(15) 0.0371(5) Uani d . 1
C C13 0.3487(3) 0.60254(17) 0.36748(15) 0.0456(6) Uani d . 1
H H13 0.3632 0.5313 0.3553 0.055 Uiso calc R 1
C C14 0.4004(3) 0.67492(17) 0.30336(16) 0.0479(6) Uani d . 1
H H14 0.4497 0.6530 0.2485 0.057 Uiso calc R 1
C C15 0.3787(3) 0.77990(17) 0.32110(15) 0.0429(6) Uani d . 1
C C16 0.3045(4) 0.81272(18) 0.40089(18) 0.0628(8) Uani d . 1
H H16 0.2884 0.8841 0.4120 0.075 Uiso calc R 1
C C17 0.2539(4) 0.73956(18) 0.46449(17) 0.0576(7) Uani d . 1
H H17 0.2039 0.7623 0.5188 0.069 Uiso calc R 1

loop_
_atom_site_aniso_label
_atom_site_aniso_U_11
_atom_site_aniso_U_22
_atom_site_aniso_U_33
_atom_site_aniso_U_12
_atom_site_aniso_U_13
_atom_site_aniso_U_23
N1 0.0708(14) 0.0472(12) 0.0416(11) -0.0023(11) 0.0192(10) 0.0083(10)
N2 0.0813(16) 0.0562(13) 0.0468(13) 0.0071(12) 0.0221(12) -0.0053(11)
N3 0.0631(14) 0.0485(13) 0.0515(13) 0.0008(11) 0.0158(11) 0.0109(11)
O1 0.1092(16) 0.0399(10) 0.0750(13) -0.0022(10) 0.0293(12) 0.0121(9)
O2 0.0973(15) 0.0686(12) 0.0600(12) 0.0114(11) 0.0421(11) 0.0157(10)
C1 0.0620(17) 0.0387(13) 0.0503(15) 0.0003(12) 0.0156(13) 0.0027(11)
C2 0.0412(13) 0.0374(12) 0.0387(13) -0.0001(10) 0.0091(10) 0.0026(10)
C3 0.0464(14) 0.0368(12) 0.0437(13) -0.0009(11) 0.0113(11) 0.0025(11)
C4 0.0523(15) 0.0392(12) 0.0492(15) -0.0015(11) 0.0114(12) 0.0052(12)
C5 0.095(2) 0.0410(14) 0.0665(18) -0.0017(14) 0.0274(16) 0.0116(14)
C6 0.167(4) 0.0342(15) 0.094(2) -0.0020(18) 0.055(2) 0.0029(16)
C7 0.173(4) 0.0404(16) 0.085(2) 0.0000(19) 0.065(2) -0.0074(16)
C8 0.095(2) 0.0415(14) 0.0583(17) -0.0034(14) 0.0312(15) 0.0034(12)
C9 0.0429(14) 0.0381(12) 0.0380(12) -0.0006(10) 0.0110(10) -0.0003(10)
C10 0.0430(13) 0.0362(12) 0.0331(12) -0.0010(10) 0.0086(10) -0.0031(10)
C11 0.0554(15) 0.0363(12) 0.0365(13) -0.0020(11) 0.0095(12) 0.0027(11)
C12 0.0404(13) 0.0328(11) 0.0388(13) -0.0008(10) 0.0077(10) -0.0014(10)
C13 0.0612(16) 0.0325(11) 0.0442(14) 0.0043(11) 0.0166(12) -0.0027(11)
C14 0.0586(16) 0.0444(13) 0.0419(14) 0.0081(12) 0.0189(12) 0.0034(11)
C15 0.0498(14) 0.0385(12) 0.0413(13) 0.0013(11) 0.0135(11) 0.0078(11)
C16 0.100(2) 0.0317(13) 0.0594(17) 0.0011(13) 0.0329(16) -0.0001(12)
C17 0.091(2) 0.0380(13) 0.0467(14) -0.0012(13) 0.0338(14) -0.0036(12)

loop_
_atom_type_symbol
_atom_type_description
_atom_type_scat_dispersion_real
_atom_type_scat_dispersion_imag
_atom_type_scat_source
C C 0.0033 0.0016 'International Tables Vol C Tables 4.2.6.8 and 6.1.1.4'
H H 0.0000 0.0000 'International Tables Vol C Tables 4.2.6.8 and 6.1.1.4'
N N 0.0061 0.0033 'International Tables Vol C Tables 4.2.6.8 and 6.1.1.4'
O O 0.0106 0.0060 'International Tables Vol C Tables 4.2.6.8 and 6.1.1.4'

loop_
_geom_angle_atom_site_label_1
_geom_angle_atom_site_label_2
_geom_angle_atom_site_label_3
_geom_angle
C1 N1 C4 109.66(19)
C1 N1 H1 125.2
C4 N1 H1 125.2
O2 N3 O1 122.7(2)
O2 N3 C15 118.7(2)
O1 N3 C15 118.5(2)
N1 C1 C2 109.9(2)
N1 C1 H1A 125.0
C2 C1 H1A 125.0
C1 C2 C9 130.6(2)
C1 C2 C3 105.60(19)
C9 C2 C3 123.73(19)
C8 C3 C4 119.0(2)
C8 C3 C2 133.5(2)
C4 C3 C2 107.44(19)
N1 C4 C5 130.0(2)
N1 C4 C3 107.35(19)
C5 C4 C3 122.6(2)
C6 C5 C4 116.7(3)
C6 C5 H5 121.6
C4 C5 H5 121.6
C5 C6 C7 122.2(3)
C5 C6 H6 118.9
C7 C6 H6 118.9
C8 C7 C6 120.8(3)
C8 C7 H7 119.6
C6 C7 H7 119.6
C7 C8 C3 118.6(2)
C7 C8 H8 120.7
C3 C8 H8 120.7
C10 C9 C2 131.1(2)
C10 C9 H9 114.5
C2 C9 H9 114.5
C9 C10 C11 119.7(2)
C9 C10 C12 124.95(19)
C11 C10 C12 115.34(18)
N2 C11 C10 177.6(2)
C17 C12 C13 117.1(2)
C17 C12 C10 120.54(19)
C13 C12 C10 122.38(19)
C14 C13 C12 121.7(2)
C14 C13 H13 119.2
C12 C13 H13 119.2
C15 C14 C13 119.2(2)
C15 C14 H14 120.4
C13 C14 H14 120.4
C16 C15 C14 120.8(2)
C16 C15 N3 119.0(2)
C14 C15 N3 120.3(2)
C15 C16 C17 119.4(2)
C15 C16 H16 120.3
C17 C16 H16 120.3
C16 C17 C12 121.8(2)
C16 C17 H17 119.1
C12 C17 H17 119.1

loop_
_geom_bond_atom_site_label_1
_geom_bond_atom_site_label_2
_geom_bond_distance
N1 C1 1.353(3)
N1 C4 1.371(3)
N1 H1 0.8600
N2 C11 1.146(3)
N3 O2 1.221(2)
N3 O1 1.230(2)
N3 C15 1.459(3)
C1 C2 1.381(3)
C1 H1A 0.9300
C2 C9 1.433(3)
C2 C3 1.436(3)
C3 C8 1.390(3)
C3 C4 1.398(3)
C4 C5 1.387(3)
C5 C6 1.357(4)
C5 H5 0.9300
C6 C7 1.395(4)
C6 H6 0.9300
C7 C8 1.370(4)
C7 H7 0.9300
C8 H8 0.9300
C9 C10 1.350(3)
C9 H9 0.9300
C10 C11 1.433(3)
C10 C12 1.477(3)
C12 C17 1.382(3)
C12 C13 1.390(3)
C13 C14 1.372(3)
C13 H13 0.9300
C14 C15 1.370(3)
C14 H14 0.9300
C15 C16 1.366(3)
C16 C17 1.371(3)
C16 H16 0.9300
C17 H17 0.9300

loop_
_geom_hbond_atom_site_label_D
_geom_hbond_atom_site_label_H
_geom_hbond_atom_site_label_A
_geom_hbond_site_symmetry_A
_geom_hbond_distance_DH
_geom_hbond_distance_HA
_geom_hbond_distance_DA
_geom_hbond_angle_DHA
N1 H1 N2 2_546 0.86 2.28 3.048(3) 148.8
C8 H8 O2 2_645 0.93 2.45 3.346(3) 160.9

loop_
_cod_related_entry_id
_cod_related_entry_database
_cod_related_entry_code
1 ChemSpider 760740
